data_9014691
loop_
_publ_author_name
'Dahaoui, S.'
'Hansen, N.'
'Menaert, B.'

_publ_section_title
;
 Na Ti O P O4 and K Ti O P O4 at 110 K
 _cod_database_code 1008807
;
_journal_name_full 'Acta Crystallographica, Section C'
_journal_page_first 1173
_journal_page_last 1176
_journal_paper_doi 10.1107/S0108270197004265
_journal_volume 53
_journal_year 1997
_chemical_formula_sum 'K0.016 Na1.984 O10 P2 Ti2'
_space_group_IT_number 33
_symmetry_space_group_name_Hall 'P 2c -2n'
_symmetry_space_group_name_H-M 'P n a 21'
_cell_angle_alpha 90
_cell_angle_beta 90
_cell_angle_gamma 90
_cell_length_a 12.555
_cell_length_b 6.258
_cell_length_c 10.554
_cell_formula_units_Z 4
_cell_volume 829.219
_database_code_amcsd 0016678
_exptl_crystal_density_diffrn 2.915
_cod_duplicate_entry 1008807
_cod_original_formula_sum 'Ti2 O10 P2 Na1.984 K.016'
_cod_database_code 9014691
_amcsd_formula_title 'K0.008 Na0.992 O5 P Ti'

loop_
_space_group_symop_operation_xyz
x,y,z
1/2+x,1/2-y,z
1/2-x,1/2+y,1/2+z
-x,-y,1/2+z

loop_
_atom_site_aniso_label
_atom_site_aniso_U_11
_atom_site_aniso_U_22
_atom_site_aniso_U_33
_atom_site_aniso_U_12
_atom_site_aniso_U_13
_atom_site_aniso_U_23
Ti1 0.00318 0.00269 0.00280 -0.00007 -0.00010 0.00018
O1 0.00560 0.00550 0.00430 -0.00020 -0.00150 0.00140
Ti2 0.00271 0.00314 0.00276 -0.00013 0.00029 -0.00006
O2 0.00510 0.00500 0.00460 0.00010 0.00130 0.00100
P1 0.00256 0.00359 0.00323 0.00003 -0.00034 0.00010
O3 0.00550 0.00520 0.00530 -0.00050 -0.00110 0.00190
O4 0.00470 0.00740 0.00390 0.00010 -0.00070 -0.00140
O5 0.00270 0.00530 0.00610 -0.00090 -0.00010 0.00060
O6 0.00300 0.00590 0.00610 0.00080 0.00050 -0.00070
P2 0.00396 0.00252 0.00293 -0.00004 -0.00005 -0.00030
O7 0.00690 0.00279 0.00610 -0.00080 0.00120 0.00000
O8 0.00570 0.00290 0.00620 0.00070 -0.00030 0.00030
O9 0.00560 0.00580 0.00470 0.00120 -0.00160 -0.00160
O10 0.00640 0.00560 0.00390 -0.00100 0.00130 -0.00140
Na1 0.01430 0.00880 0.00960 0.00120 0.00240 0.00010
K1 0.01430 0.00880 0.00960 0.00120 0.00240 0.00010
Na2 0.00990 0.01530 0.01450 0.00490 -0.00210 -0.00230

loop_
_atom_site_label
_atom_site_fract_x
_atom_site_fract_y
_atom_site_fract_z
_atom_site_occupancy
Ti1 0.37281 0.52051 0.00000 1.00000
O1 0.29095 0.54620 -0.12855 1.00000
Ti2 0.22859 0.28885 0.23696 1.00000
O2 0.25563 0.49340 0.12769 1.00000
P1 0.48113 0.34054 0.26904 1.00000
O3 0.47256 0.52420 0.17468 1.00000
O4 0.49351 0.43220 0.40437 1.00000
O5 0.38023 0.20199 0.26988 1.00000
O6 0.57531 0.19186 0.23620 1.00000
P2 0.18359 0.52416 0.50642 1.00000
O7 0.11745 0.32975 0.54468 1.00000
O8 0.10849 0.71437 0.49746 1.00000
O9 0.27016 0.55460 0.60905 1.00000
O10 0.24163 0.49290 0.38020 1.00000
Na1 0.34398 0.79843 0.27765 0.98400
K1 0.38200 0.80600 0.32400 0.01600
Na2 0.09995 0.75271 0.07597 1.00000

loop_
_cod_related_entry_id
_cod_related_entry_database
_cod_related_entry_code
1 AMCSD 0016678
